data_1557218
loop_
_publ_author_name
'Sletten, Jorunn'
'Grove, Hilde'

_publ_section_title
;
 Copper(II) Complex of the Tripodal Ligand
 Tris((benzimidazol-2-yl)methyl)amine and its Bonding to a Sulfur Ligand
 of Thiolate Character
;
_journal_name_full 'Acta Chemica Scandinavica'
_journal_page_first 822
_journal_page_last 831
_journal_paper_doi 10.3891/acta.chem.scand.51-0822
_journal_volume 51
_journal_year 1997
_chemical_formula_sum 'C24 H23 Cu N9 O7'
_chemical_formula_weight 613.06
_chemical_name_common
;
[Cu(tbima)(N03)](NO3).H20
;
_space_group_IT_number 2
_space_group_name_Hall '-P 1'
_space_group_name_H-M_alt 'P -1'
_symmetry_cell_setting triclinic
_symmetry_Int_Tables_number 2
_symmetry_space_group_name_Hall '-P 1'
_symmetry_space_group_name_H-M 'P -1'
_cell_angle_alpha 96.31(2)
_cell_angle_beta 96.93(1)
_cell_angle_gamma 97.08(1)
_cell_formula_units_Z 2
_cell_length_a 9.791(3)
_cell_length_b 9.644(3)
_cell_length_c 13.622(4)
_cell_volume 1256.9(7)
_diffrn_ambient_temperature 104
_diffrn_radiation_probe x-ray
_diffrn_radiation_type MoK\a
_diffrn_radiation_wavelength 0.71073
_exptl_absorpt_coefficient_mu 0.932
_refine_ls_goodness_of_fit_ref 1.542
_refine_ls_number_parameters 463
_refine_ls_number_reflns 3219
_refine_ls_R_factor_gt 0.035
_refine_ls_wR_factor_gt 0.044
_cod_data_source_file Acta-Chem-Scand-1997-51-822-2.cif
_cod_data_source_block 2
_cod_depositor_comments
;
No thermal parameters in the paper
Uiso were fixed arbitrarily to 0.03
;
_cod_original_cell_volume 1256.9(6)
_cod_database_code 1557218

loop_
_space_group_symop_id
_space_group_symop_operation_xyz
1 x,y,z
2 -x,-y,-z

loop_
_atom_site_label
_atom_site_type_symbol
_atom_site_thermal_displace_type
_atom_site_fract_x
_atom_site_fract_y
_atom_site_fract_z
_atom_site_occupancy
_atom_site_U_iso_or_equiv
_atom_site_calc_flag
_atom_site_refinement_flags
_atom_site_disorder_assembly
_atom_site_disorder_group
Cu Cu Uiso 0.15762(4) 0.41300(4) 0.21163(3) 1.000 0.0300 . . . .
O41 O Uiso -0.0614(3) 0.4507(3) 0.0792(2) 1.000 0.0300 . . . .
O42 O Uiso -0.0423(2) 0.4220(2) 0.2364(2) 1.000 0.0300 . . . .
O43 O Uiso -0.2333(2) 0.4752(2) 0.1623(2) 1.000 0.0300 . . . .
N10 N Uiso 0.3470(3) 0.4227(3) 0.1367(2) 1.000 0.0300 . . . .
N11 N Uiso 0.2960(3) 0.3890(3) 0.3350(2) 1.000 0.0300 . . . .
N12 N Uiso 0.5081(3) 0.3457(3) 0.3855(2) 1.000 0.0300 . . . .
N21 N Uiso 0.1391(3) 0.2178(3) 0.1519(2) 1.000 0.0300 . . . .
N22 N Uiso 0.2108(3) 0.0504(3) 0.0549(2) 1.000 0.0300 . . . .
N31 N Uiso 0.2159(3) 0.6153(3) 0.2290(2) 1.000 0.0300 . . . .
N32 N Uiso 0.3601(3) 0.7998(3) 0.2011(2) 1.000 0.0300 . . . .
N400 N Uiso -0.1149(3) 0.4503(3) 0.1571(2) 1.000 0.0300 . . . .
C11 C Uiso 0.4654(3) 0.4133(3) 0.2138(2) 1.000 0.0300 . . . .
C12 C Uiso 0.4203(3) 0.3819(3) 0.3110(2) 1.000 0.0300 . . . .
C13 C Uiso 0.3012(3) 0.3585(3) 0.4328(2) 1.000 0.0300 . . . .
C14 C Uiso 0.2009(3) 0.3541(3) 0.4957(3) 1.000 0.0300 . . . .
C15 C Uiso 0.2368(4) 0.3174(4) 0.5895(2) 1.000 0.0300 . . . .
C16 C Uiso 0.3702(4) 0.2836(3) 0.6191(2) 1.000 0.0300 . . . .
C17 C Uiso 0.4710(3) 0.2895(3) 0.5579(2) 1.000 0.0300 . . . .
C18 C Uiso 0.4354(3) 0.3309(3) 0.4645(2) 1.000 0.0300 . . . .
C21 C Uiso 0.3240(4) 0.3019(3) 0.0571(2) 1.000 0.0300 . . . .
C22 C Uiso 0.2260(3) 0.1880(3) 0.0886(2) 1.000 0.0300 . . . .
C23 C Uiso 0.0616(3) 0.0893(3) 0.1616(2) 1.000 0.0300 . . . .
C24 C Uiso -0.0395(3) 0.0588(3) 0.2206(2) 1.000 0.0300 . . . .
C25 C Uiso -0.0984(4) -0.0810(4) 0.2141(3) 1.000 0.0300 . . . .
C26 C Uiso -0.0567(4) -0.1859(3) 0.1495(3) 1.000 0.0300 . . . .
C27 C Uiso 0.0446(3) -0.1569(3) 0.0907(3) 1.000 0.0300 . . . .
C28 C Uiso 0.1053(3) -0.0164(3) 0.0987(2) 1.000 0.0300 . . . .
C31 C Uiso 0.3586(3) 0.5623(3) 0.0990(2) 1.000 0.0300 . . . .
C32 C Uiso 0.3107(3) 0.6622(3) 0.1751(2) 1.000 0.0300 . . . .
C33 C Uiso 0.2047(3) 0.7293(3) 0.2984(2) 1.000 0.0300 . . . .
C34 C Uiso 0.1309(3) 0.7360(3) 0.3787(2) 1.000 0.0300 . . . .
C35 C Uiso 0.1469(4) 0.8628(4) 0.4385(3) 1.000 0.0300 . . . .
C36 C Uiso 0.2336(4) 0.9803(4) 0.4184(3) 1.000 0.0300 . . . .
C37 C Uiso 0.3090(4) 0.9749(3) 0.3400(3) 1.000 0.0300 . . . .
C38 C Uiso 0.2942(3) 0.8458(3) 0.2804(2) 1.000 0.0300 . . . .
O51 O Uiso -0.4415(3) 0.0845(3) 0.2088(2) 1.000 0.0300 . . . .
O52 O Uiso -0.3306(3) 0.1264(2) 0.0904(2) 1.000 0.0300 . . . .
O53 O Uiso -0.4317(2) -0.0822(2) 0.0917(2) 1.000 0.0300 . . . .
N500 N Uiso -0.3976(3) 0.0440(3) 0.1304(2) 1.000 0.0300 . . . .
O60 O Uiso -0.2402(2) 0.2794(3) 0.3432(2) 1.000 0.0300 . . . .

loop_
_atom_type_symbol
_atom_type_description
_atom_type_scat_dispersion_real
_atom_type_scat_dispersion_imag
_atom_type_scat_source
C C 0.0033 0.0016 ' International Tables Vol C Tables 4.2.6.8 and 6.1.1.4'
Cu Cu 0.3201 1.2651 ' International Tables Vol C Tables 4.2.6.8 and 6.1.1.4'
N N 0.0061 0.0033 ' International Tables Vol C Tables 4.2.6.8 and 6.1.1.4'
O O 0.0106 0.0060 ' International Tables Vol C Tables 4.2.6.8 and 6.1.1.4'

loop_
_geom_angle_atom_site_label_1
_geom_angle_atom_site_label_2
_geom_angle_atom_site_label_3
_geom_angle
_geom_angle_site_symmetry_1
_geom_angle_site_symmetry_2
_geom_angle_site_symmetry_3
_geom_angle_publ_flag
O41 Cu O42 52.16(10) . . . yes
O41 Cu N10 108.97(10) . . . yes
O41 Cu N11 167.81(10) . . . yes
O41 Cu N21 89.00(11) . . . yes
O41 Cu N31 88.79(11) . . . yes
O42 Cu N10 161.02(10) . . . yes
O42 Cu N11 115.76(11) . . . yes
O42 Cu N21 99.34(11) . . . yes
O42 Cu N31 96.46(11) . . . yes
N10 Cu N11 83.03(11) . . . yes
N10 Cu N21 80.57(12) . . . yes
N10 Cu N31 79.58(12) . . . yes
N11 Cu N21 95.27(12) . . . yes
N11 Cu N31 91.40(12) . . . yes
N21 Cu N31 158.10(12) . . . yes
Cu O41 N400 78.83(19) . . . yes
Cu O42 N400 109.9(2) . . . yes
Cu N10 C11 106.99(18) . . . yes
Cu N10 C21 106.7(2) . . . yes
Cu N10 C31 104.67(19) . . . yes
C11 N10 C21 112.1(3) . . . yes
C11 N10 C31 111.9(2) . . . yes
C21 N10 C31 113.8(2) . . . yes
Cu N11 C12 111.0(2) . . . yes
Cu N11 C13 142.2(2) . . . yes
C12 N11 C13 106.1(3) . . . yes
C12 N12 C18 107.2(3) . . . yes
Cu N21 C22 116.4(2) . . . yes
Cu N21 C23 137.4(2) . . . yes
C22 N21 C23 106.0(3) . . . yes
C22 N22 C28 107.7(3) . . . yes
Cu N31 C32 116.7(2) . . . yes
Cu N31 C33 136.4(2) . . . yes
C32 N31 C33 105.5(3) . . . yes
C32 N32 C38 106.5(3) . . . yes
O41 N400 O42 118.6(3) . . . yes
O41 N400 O43 122.9(3) . . . yes
O42 N400 O43 118.5(3) . . . yes
N10 C11 C12 112.9(2) . . . yes
N11 C12 N12 112.6(3) . . . yes
N11 C12 C11 125.0(3) . . . yes
N12 C12 C11 122.4(3) . . . yes
N11 C13 C14 130.8(3) . . . yes
N11 C13 C18 108.2(3) . . . yes
C14 C13 C18 120.9(3) . . . no
C13 C14 C15 117.5(3) . . . no
C14 C15 C16 121.1(3) . . . no
C15 C16 C17 121.9(3) . . . no
C16 C17 C18 116.7(3) . . . no
N12 C18 C13 106.0(2) . . . yes
N12 C18 C17 132.1(3) . . . yes
C13 C18 C17 121.8(3) . . . no
N10 C21 C22 107.7(2) . . . yes
N21 C22 N22 112.5(3) . . . yes
N21 C22 C21 121.2(3) . . . yes
N22 C22 C21 126.2(3) . . . yes
N21 C23 C24 130.5(3) . . . yes
N21 C23 C28 108.1(3) . . . yes
C24 C23 C28 121.4(3) . . . no
C23 C24 C25 117.2(3) . . . no
C24 C25 C26 121.2(3) . . . no
C25 C26 C27 122.1(3) . . . no
C26 C27 C28 116.5(3) . . . no
N22 C28 C23 105.7(3) . . . yes
N22 C28 C27 132.8(3) . . . yes
C23 C28 C27 121.5(3) . . . no
N10 C31 C32 106.5(2) . . . yes
N31 C32 N32 113.3(3) . . . yes
N31 C32 C31 119.7(3) . . . yes
N32 C32 C31 126.9(3) . . . yes
N31 C33 C34 130.2(3) . . . yes
N31 C33 C38 108.3(3) . . . yes
C34 C33 C38 121.3(3) . . . no
C33 C34 C35 117.0(3) . . . no
C34 C35 C36 121.4(4) . . . no
C35 C36 C37 122.4(4) . . . no
C36 C37 C38 116.2(3) . . . no
N32 C38 C33 106.4(3) . . . yes
N32 C38 C37 131.9(3) . . . yes
C33 C38 C37 121.7(3) . . . no
O51 N500 O52 119.5(3) . . . yes
O51 N500 O53 119.2(3) . . . yes
O52 N500 O53 121.2(3) . . . yes

loop_
_geom_bond_atom_site_label_1
_geom_bond_atom_site_label_2
_geom_bond_distance
_geom_bond_site_symmetry_1
_geom_bond_site_symmetry_2
_geom_bond_publ_flag
Cu O41 2.718(3) . . yes
Cu O42 2.037(2) . . yes
Cu N10 2.219(3) . . yes
Cu N11 2.080(3) . . yes
Cu N21 1.945(3) . . yes
Cu N31 1.944(3) . . yes
O41 N400 1.239(4) . . yes
O42 N400 1.294(4) . . yes
O43 N400 1.221(4) . . yes
N10 C11 1.486(4) . . yes
N10 C21 1.477(4) . . yes
N10 C31 1.489(4) . . yes
N11 C12 1.306(4) . . yes
N11 C13 1.392(4) . . yes
N12 C12 1.354(4) . . yes
N12 C18 1.371(4) . . yes
N21 C22 1.316(4) . . yes
N21 C23 1.399(4) . . yes
N22 C22 1.340(4) . . yes
N22 C28 1.381(4) . . yes
N31 C32 1.319(4) . . yes
N31 C33 1.393(4) . . yes
N32 C32 1.348(4) . . yes
N32 C38 1.383(4) . . yes
C11 C12 1.495(4) . . no
C13 C14 1.379(4) . . no
C13 C18 1.399(4) . . no
C14 C15 1.380(5) . . no
C15 C16 1.408(5) . . no
C16 C17 1.367(5) . . no
C17 C18 1.392(4) . . no
C21 C22 1.502(4) . . no
C23 C24 1.373(4) . . no
C23 C28 1.400(4) . . no
C24 C25 1.389(5) . . no
C25 C26 1.399(5) . . no
C26 C27 1.370(5) . . no
C27 C28 1.398(4) . . no
C31 C32 1.494(4) . . no
C33 C34 1.382(4) . . no
C33 C38 1.400(4) . . no
C34 C35 1.374(5) . . no
C35 C36 1.402(6) . . no
C36 C37 1.370(6) . . no
C37 C38 1.391(4) . . no
O51 N500 1.240(4) . . yes
O52 N500 1.188(4) . . yes
O53 N500 1.260(4) . . yes

loop_
_geom_torsion_atom_site_label_1
_geom_torsion_atom_site_label_2
_geom_torsion_atom_site_label_3
_geom_torsion_atom_site_label_4
_geom_torsion
_geom_torsion_site_symmetry_1
_geom_torsion_site_symmetry_2
_geom_torsion_site_symmetry_3
_geom_torsion_site_symmetry_4
_geom_torsion_publ_flag
O42 Cu O41 N400 4.17(17) . . . . no
N10 Cu O41 N400 -173.52(19) . . . . no
N21 Cu O41 N400 106.8(2) . . . . no
N31 Cu O41 N400 -95.0(2) . . . . no
O41 Cu O42 N400 -4.16(17) . . . . no
N11 Cu O42 N400 173.94(19) . . . . no
N21 Cu O42 N400 -85.5(2) . . . . no
N31 Cu O42 N400 79.2(2) . . . . no
O41 Cu N10 C11 175.49(18) . . . . no
O41 Cu N10 C21 -64.3(2) . . . . no
O41 Cu N10 C31 56.65(19) . . . . no
N11 Cu N10 C11 -2.30(19) . . . . no
N11 Cu N10 C21 117.9(2) . . . . no
N11 Cu N10 C31 -121.15(19) . . . . no
N21 Cu N10 C11 -98.9(2) . . . . no
N21 Cu N10 C21 21.35(19) . . . . no
N21 Cu N10 C31 142.3(2) . . . . no
N31 Cu N10 C11 90.4(2) . . . . no
N31 Cu N10 C21 -149.4(2) . . . . no
N31 Cu N10 C31 -28.42(18) . . . . no
O42 Cu N11 C12 178.9(2) . . . . no
O42 Cu N11 C13 11.1(4) . . . . no
N10 Cu N11 C12 -4.0(2) . . . . no
N10 Cu N11 C13 -171.7(4) . . . . no
N21 Cu N11 C12 75.9(2) . . . . no
N21 Cu N11 C13 -91.9(4) . . . . no
N31 Cu N11 C12 -83.3(2) . . . . no
N31 Cu N11 C13 109.0(4) . . . . no
O41 Cu N21 C22 100.4(2) . . . . no
O41 Cu N21 C23 -85.2(3) . . . . no
O42 Cu N21 C22 151.7(2) . . . . no
O42 Cu N21 C23 -33.9(3) . . . . no
N10 Cu N21 C22 -9.1(2) . . . . no
N10 Cu N21 C23 165.4(3) . . . . no
N11 Cu N21 C22 -91.1(2) . . . . no
N11 Cu N21 C23 83.3(3) . . . . no
N31 Cu N21 C22 16.1(5) . . . . no
N31 Cu N21 C23 -169.5(3) . . . . no
O41 Cu N31 C32 -95.9(2) . . . . no
O41 Cu N31 C33 99.5(3) . . . . no
O42 Cu N31 C32 -147.5(2) . . . . no
O42 Cu N31 C33 47.8(3) . . . . no
N10 Cu N31 C32 13.7(2) . . . . no
N10 Cu N31 C33 -150.9(3) . . . . no
N11 Cu N31 C32 96.3(2) . . . . no
N11 Cu N31 C33 -68.3(3) . . . . no
N21 Cu N31 C32 -11.6(5) . . . . no
N21 Cu N31 C33 -176.2(3) . . . . no
Cu O41 N400 O42 -5.9(2) . . . . no
Cu O41 N400 O43 174.2(3) . . . . no
Cu O42 N400 O41 8.2(3) . . . . no
Cu O42 N400 O43 -171.9(2) . . . . no
Cu N10 C11 C12 7.5(3) . . . . no
C21 N10 C11 C12 -109.2(3) . . . . no
C31 N10 C11 C12 121.6(3) . . . . no
Cu N10 C21 C22 -27.8(3) . . . . no
C11 N10 C21 C22 89.1(3) . . . . no
C31 N10 C21 C22 -142.7(3) . . . . no
Cu N10 C31 C32 36.1(2) . . . . no
C11 N10 C31 C32 -79.4(3) . . . . no
C21 N10 C31 C32 152.3(3) . . . . no
Cu N11 C12 N12 -170.9(2) . . . . no
Cu N11 C12 C11 10.7(4) . . . . no
C13 N11 C12 N12 1.3(4) . . . . no
C13 N11 C12 C11 -177.1(3) . . . . no
Cu N11 C13 C14 -13.5(6) . . . . no
Cu N11 C13 C18 167.2(3) . . . . no
C12 N11 C13 C14 178.5(3) . . . . no
C12 N11 C13 C18 -0.9(3) . . . . no
C18 N12 C12 N11 -1.2(4) . . . . no
C18 N12 C12 C11 177.3(3) . . . . no
C12 N12 C18 C13 0.6(3) . . . . no
C12 N12 C18 C17 176.8(3) . . . . no
Cu N21 C22 N22 176.8(2) . . . . no
Cu N21 C22 C21 -5.9(4) . . . . no
C23 N21 C22 N22 0.8(3) . . . . no
C23 N21 C22 C21 178.0(3) . . . . no
Cu N21 C23 C24 2.6(5) . . . . no
Cu N21 C23 C28 -176.3(2) . . . . no
C22 N21 C23 C24 177.4(3) . . . . no
C22 N21 C23 C28 -1.5(3) . . . . no
C28 N22 C22 N21 0.3(4) . . . . no
C28 N22 C22 C21 -176.8(3) . . . . no
C22 N22 C28 C23 -1.3(3) . . . . no
C22 N22 C28 C27 179.3(3) . . . . no
Cu N31 C32 N32 -171.1(2) . . . . no
Cu N31 C32 C31 5.1(4) . . . . no
C33 N31 C32 N32 -2.1(4) . . . . no
C33 N31 C32 C31 174.2(3) . . . . no
Cu N31 C33 C34 -7.4(5) . . . . no
Cu N31 C33 C38 167.6(3) . . . . no
C32 N31 C33 C34 -173.2(3) . . . . no
C32 N31 C33 C38 1.8(3) . . . . no
C38 N32 C32 N31 1.5(4) . . . . no
C38 N32 C32 C31 -174.4(3) . . . . no
C32 N32 C38 C33 -0.3(3) . . . . no
C32 N32 C38 C37 176.4(3) . . . . no
N10 C11 C12 N11 -13.1(4) . . . . no
N10 C11 C12 N12 168.7(3) . . . . no
N11 C13 C14 C15 178.8(3) . . . . no
C18 C13 C14 C15 -1.9(5) . . . . no
N11 C13 C18 N12 0.2(3) . . . . no
N11 C13 C18 C17 -176.5(3) . . . . no
C14 C13 C18 N12 -179.3(3) . . . . no
C14 C13 C18 C17 4.1(4) . . . . no
C13 C14 C15 C16 -1.0(5) . . . . no
C14 C15 C16 C17 2.0(5) . . . . no
C15 C16 C17 C18 0.1(4) . . . . no
C16 C17 C18 N12 -178.7(3) . . . . no
C16 C17 C18 C13 -3.0(4) . . . . no
N10 C21 C22 N21 24.6(4) . . . . no
N10 C21 C22 N22 -158.5(3) . . . . no
N21 C23 C24 C25 -179.8(3) . . . . no
C28 C23 C24 C25 -1.1(4) . . . . no
N21 C23 C28 N22 1.7(3) . . . . no
N21 C23 C28 C27 -178.8(3) . . . . no
C24 C23 C28 N22 -177.3(3) . . . . no
C24 C23 C28 C27 2.2(5) . . . . no
C23 C24 C25 C26 -0.4(5) . . . . no
C24 C25 C26 C27 0.8(6) . . . . no
C25 C26 C27 C28 0.3(6) . . . . no
C26 C27 C28 N22 177.6(3) . . . . no
C26 C27 C28 C23 -1.7(5) . . . . no
N10 C31 C32 N31 -30.4(4) . . . . no
N10 C31 C32 N32 145.3(3) . . . . no
N31 C33 C34 C35 175.9(3) . . . . no
C38 C33 C34 C35 1.5(4) . . . . no
N31 C33 C38 N32 -0.9(3) . . . . no
N31 C33 C38 C37 -178.0(3) . . . . no
C34 C33 C38 N32 174.6(3) . . . . no
C34 C33 C38 C37 -2.5(5) . . . . no
C33 C34 C35 C36 0.4(5) . . . . no
C34 C35 C36 C37 -1.4(6) . . . . no
C35 C36 C37 C38 0.4(6) . . . . no
C36 C37 C38 N32 -174.8(3) . . . . no
C36 C37 C38 C33 1.5(5) . . . . no
